data_1556544
loop_
_publ_author_name
'Brand, Helen E. A.'
'Gu, Qinfen'
'Kimpton, Justin A.'
'Auchettl, Rebecca'
'Ennis, Courtney'

_publ_section_title
;
 Crystal structure of propionitrile (CH~3~CH~2~CN) determined using
 synchrotron powder X-ray diffraction
;
_journal_coeditor_code CO5128SUP1
_journal_issue 1
_journal_name_full 'Journal of Synchrotron Radiation'
_journal_page_first 212
_journal_page_last 216
_journal_paper_doi 10.1107/S1600577519015911
_journal_volume 27
_journal_year 2020
_chemical_formula_moiety 'C3 H5 N'
_chemical_formula_sum 'C3 H5 N'
_chemical_formula_weight 55.08
_chemical_name_common Propionitrile
_chemical_name_systematic Propanenitrile
_space_group_IT_number 62
_space_group_name_Hall '-P 2ac 2n'
_space_group_name_H-M_alt 'P n m a'
_symmetry_cell_setting orthorhombic
_symmetry_space_group_name_H-M 'P n m a'
_cell_angle_alpha 90
_cell_angle_beta 90
_cell_angle_gamma 90
_cell_formula_units_Z 4
_cell_length_a 7.56183(16)
_cell_length_b 6.59134(14)
_cell_length_c 7.23629(14)
_cell_measurement_temperature 100
_cell_measurement_wavelength 0.99982
_cell_volume 360.675(13)
_diffrn_ambient_temperature 100
_diffrn_measurement_device_type 'RPI diffractometer'
_diffrn_radiation_polarisn_ratio 0.98
_diffrn_radiation_probe x-ray
_diffrn_radiation_type synchrotron
_diffrn_radiation_wavelength 0.99998
_exptl_absorpt_coefficient_mu 0.140
_exptl_crystal_description block
_pd_calc_method 'Rietveld Refinement'
_pd_char_colour colorless
_pd_meas_2theta_range_inc 0.00375
_pd_meas_2theta_range_max 83.000
_pd_meas_2theta_range_min 3.000
_pd_proc_ls_prof_R_factor 0.0321
_pd_proc_ls_prof_wR_factor 0.0491
_pd_spec_shape cylinder
_refine_ls_goodness_of_fit_all 2.658
_refine_ls_R_factor_all 0.0151
_cod_data_source_file co5128sup1.cif
_cod_data_source_block I
_cod_depositor_comments 'Adding full bibliography for 1556544.cif.'
_cod_original_sg_symbol_H-M PNMA
_cod_database_code 1556544

loop_
_symmetry_equiv_pos_as_xyz
'x, y, z '
'-x, y+1/2, -z '
'-x+1/2, -y, z+1/2 '
'-x+1/2, y+1/2, z+1/2 '
'x, -y+1/2, z '
'-x, -y, -z '
'x+1/2, -y+1/2, -z+1/2 '
'x+1/2, y, -z+1/2 '

loop_
_atom_site_label
_atom_site_type_symbol
_atom_site_symmetry_multiplicity
_atom_site_fract_x
_atom_site_fract_y
_atom_site_fract_z
_atom_site_occupancy
_atom_site_B_iso_or_equiv
H1 H 8 0.0305(12) 0.3779(15) 0.3661(15) 1 2.02(4)
H2 H 8 0.3419(13) 0.1230(11) 0.4658(14) 1 2.02(4)
C1 C 4 0.1110(3) 0.25 0.3522(3) 1 2.02(4)
C2 C 4 0.2684(3) 0.25 0.4826(3) 1 2.02(4)
C3 C 4 0.2172(2) 0.25 0.6802(3) 1 2.02(4)
N1 N 4 0.1711(2) 0.25 0.8291(2) 1 2.02(4)
H3 H 4 0.149(2) 0.25 0.212(2) 1 2.02(4)

loop_
_geom_angle_atom_site_label_1
_geom_angle_atom_site_label_2
_geom_angle_atom_site_label_3
_geom_angle
_geom_angle_site_symmetry_1
_geom_angle_site_symmetry_2
_geom_angle_site_symmetry_3
H3 H1 C1 37.925(1) 1_555 1_555 1_555
H1 H1 H3 59.489(1) 5_555 1_555 1_555
H1 H1 C1 36.199(1) 5_555 1_555 1_555

loop_
_geom_bond_atom_site_label_1
_geom_bond_atom_site_label_2
_geom_bond_distance
_geom_bond_site_symmetry_1
_geom_bond_site_symmetry_2
H1 C1 1.0446(1) 1_555 1_555
H1 H3 1.6604(1) 1_555 1_555
H1 H1 1.6860(1) 1_555 5_555

loop_
_cod_changelog_entry_id
_cod_changelog_entry_author
_cod_changelog_entry_date
_cod_changelog_entry_text
1 'Vaitkus, Antanas' 2024-10-02T09:52:43+03:00
;
 Removed the '_chemical_name_mineral' data item since it had an incorrect value,
 added the '_chemical_name_common' and '_chemical_name_systematic' data items.
;
